data_4514549
loop_
_publ_author_name
'Kim, Hyunuk'
'Sohail, Muhammad'
'Yim, Kanghoon'
'Park, Young Cheol'
'Chun, Dong Hyuk'
'Kim, Hak Joo'
'Han, Seong Ok'
'Moon, Jong-Ho'

_publ_section_title
;
 Effective CO<sub>2</sub> and CO Separation Using [M<sub>2</sub>(DOBDC)]
 (M = Mg, Co, Ni) with Unsaturated Metal Sites and Excavation of Their
 Adsorption Sites.
;
_journal_issue 7
_journal_name_full 'ACS applied materials &amp; interfaces'
_journal_page_first 7014
_journal_page_last 7021
_journal_paper_doi 10.1021/acsami.8b20450
_journal_volume 11
_journal_year 2019
_chemical_formula_sum 'C14 H20.33 Co2 O12.33'
_chemical_formula_weight 503.83
_space_group_crystal_system trigonal
_space_group_IT_number 148
_space_group_name_Hall '-R 3'
_space_group_name_H-M_alt 'R -3 :H'
_symmetry_space_group_name_Hall '-R 3'
_symmetry_space_group_name_H-M 'R -3 :H'
_atom_sites_solution_hydrogens mixed
_audit_creation_method SHELXL-2018/3
_cell_angle_alpha 90
_cell_angle_beta 90
_cell_angle_gamma 120
_cell_formula_units_Z 18
_cell_length_a 26.070(4)
_cell_length_b 26.070(4)
_cell_length_c 13.521(3)
_cell_measurement_reflns_used 227541
_cell_measurement_temperature 100(2)
_cell_measurement_theta_max 50.00
_cell_measurement_theta_min 0.64
_cell_volume 7958(2)
_computing_cell_refinement 'HKL3000sm (Otwinowski & Minor, 1997)'
_computing_data_collection 'PAL BL2D-SMDC Program (Shin et. al, 2016)'
_computing_data_reduction 'HKL3000sm (Otwinowski & Minor, 1997)'
_computing_molecular_graphics 'DIAMOND 4 (Putz & Brandenburg, 2014)'
_computing_publication_material 'enCifer 1.5.1'
_computing_structure_refinement 'SHELXL-2018/3 (Sheldrick, 2018)'
_computing_structure_solution 'SHELXS-97 (Sheldrick, 1990)'
_diffrn_ambient_temperature 100(2)
_diffrn_measured_fraction_theta_full 0.999
_diffrn_measured_fraction_theta_max 0.999
_diffrn_measurement_device_type 'ADSC Q210 CCD area detector'
_diffrn_measurement_method 'omega scan'
_diffrn_radiation_type synchrotron
_diffrn_radiation_wavelength 0.700
_diffrn_reflns_av_unetI/netI 0.0362
_diffrn_reflns_Laue_measured_fraction_full 0.999
_diffrn_reflns_Laue_measured_fraction_max 0.999
_diffrn_reflns_limit_h_max 31
_diffrn_reflns_limit_h_min -32
_diffrn_reflns_limit_k_max 32
_diffrn_reflns_limit_k_min -32
_diffrn_reflns_limit_l_max 16
_diffrn_reflns_limit_l_min -15
_diffrn_reflns_number 3629
_diffrn_reflns_point_group_measured_fraction_full 0.999
_diffrn_reflns_point_group_measured_fraction_max 0.999
_diffrn_reflns_theta_full 24.835
_diffrn_reflns_theta_max 25.985
_diffrn_reflns_theta_min 2.315
_diffrn_source 'PLSII 2D bending magnet'
_exptl_absorpt_coefficient_mu 1.854
_exptl_absorpt_correction_T_max 1.365
_exptl_absorpt_correction_T_min 0.760
_exptl_absorpt_correction_type empirical
_exptl_absorpt_process_details 'HKL3000sm Scalepack (Otwinowski & Minor, 1997)'
_exptl_crystal_colour purple
_exptl_crystal_density_diffrn 1.892
_exptl_crystal_description 'hexagonal column'
_exptl_crystal_F_000 4626
_exptl_crystal_size_max 0.200
_exptl_crystal_size_mid 0.020
_exptl_crystal_size_min 0.020
_refine_diff_density_max 3.182
_refine_diff_density_min -1.282
_refine_diff_density_rms 0.291
_refine_ls_extinction_method none
_refine_ls_goodness_of_fit_ref 1.108
_refine_ls_hydrogen_treatment mixed
_refine_ls_matrix_type full
_refine_ls_number_parameters 312
_refine_ls_number_reflns 3629
_refine_ls_number_restraints 166
_refine_ls_restrained_S_all 1.110
_refine_ls_R_factor_all 0.0634
_refine_ls_R_factor_gt 0.0581
_refine_ls_shift/su_max 0.001
_refine_ls_shift/su_mean 0.000
_refine_ls_structure_factor_coef Fsqd
_refine_ls_weighting_details 'w=1/[\s^2^(Fo^2^)+(0.1024P)^2^+32.8268P] where P=(Fo^2^+2Fc^2^)/3'
_refine_ls_weighting_scheme calc
_refine_ls_wR_factor_gt 0.1566
_refine_ls_wR_factor_ref 0.1637
_reflns_Friedel_coverage 0.000
_reflns_number_gt 3203
_reflns_number_total 3629
_reflns_threshold_expression 'I > 2\s(I)'
_cod_data_source_file am8b20450_si_008.cif
_cod_data_source_block r-3_twin
_cod_original_cell_volume 7958(3)
_cod_database_code 4514549
_shelx_shelxl_version_number 2018/3
_shelx_space_group_comment
;
The symmetry employed for this shelxl refinement is uniquely defined
by the following loop, which should always be used as a source of
symmetry information in preference to the above space-group names.
They are only intended as comments.
;
_shelx_estimated_absorpt_t_min 0.708
_shelx_estimated_absorpt_t_max 0.964

loop_
_space_group_symop_operation_xyz
'x, y, z'
'-y, x-y, z'
'-x+y, -x, z'
'x+2/3, y+1/3, z+1/3'
'-y+2/3, x-y+1/3, z+1/3'
'-x+y+2/3, -x+1/3, z+1/3'
'x+1/3, y+2/3, z+2/3'
'-y+1/3, x-y+2/3, z+2/3'
'-x+y+1/3, -x+2/3, z+2/3'
'-x, -y, -z'
'y, -x+y, -z'
'x-y, x, -z'
'-x+2/3, -y+1/3, -z+1/3'
'y+2/3, -x+y+1/3, -z+1/3'
'x-y+2/3, x+1/3, -z+1/3'
'-x+1/3, -y+2/3, -z+2/3'
'y+1/3, -x+y+2/3, -z+2/3'
'x-y+1/3, x+2/3, -z+2/3'

loop_
_atom_site_label
_atom_site_type_symbol
_atom_site_fract_x
_atom_site_fract_y
_atom_site_fract_z
_atom_site_U_iso_or_equiv
_atom_site_adp_type
_atom_site_occupancy
_atom_site_site_symmetry_order
_atom_site_calc_flag
_atom_site_refinement_flags_posn
_atom_site_refinement_flags_adp
_atom_site_refinement_flags_occupancy
_atom_site_disorder_assembly
_atom_site_disorder_group
Co1 Co 0.38748(2) 0.03424(2) 0.42613(3) 0.00500(19) Uani 1 1 d . . . . .
Co2 Co 0.29916(2) 0.01443(2) 0.58783(3) 0.00526(19) Uani 1 1 d . . . . .
O1 O 0.32719(12) 0.03039(11) 0.32328(18) 0.0063(5) Uani 1 1 d . . . . .
O2 O 0.36058(12) 0.08427(12) 0.50516(18) 0.0063(5) Uani 1 1 d . . . . .
O3 O 0.34632(12) 0.30690(11) 0.51624(19) 0.0069(5) Uani 1 1 d . . . . .
O4 O 0.36972(13) 0.26461(12) 0.63753(19) 0.0094(6) Uani 1 1 d . . . . .
O5 O 0.30228(12) 0.07377(12) 0.20592(19) 0.0091(5) Uani 1 1 d . . . . .
O6 O 0.31322(12) 0.25132(12) 0.33815(18) 0.0070(5) Uani 1 1 d . . . . .
C1 C 0.31978(16) 0.07259(16) 0.2925(3) 0.0068(7) Uani 1 1 d . . . . .
C2 C 0.34841(16) 0.12422(16) 0.4627(3) 0.0065(7) Uani 1 1 d . . . . .
C3 C 0.35383(16) 0.17117(17) 0.5194(3) 0.0076(7) Uani 1 1 d . . . . .
H3A H 0.365162 0.173386 0.586714 0.009 Uiso 1 1 calc R U . . .
C4 C 0.33082(16) 0.12140(17) 0.3621(3) 0.0068(7) Uani 1 1 d . . . . .
C5 C 0.32071(17) 0.16548(17) 0.3252(3) 0.0082(7) Uani 1 1 d . . . . .
H5A H 0.309622 0.163400 0.257717 0.010 Uiso 1 1 calc R U . . .
C6 C 0.35344(16) 0.26495(16) 0.5504(3) 0.0066(7) Uani 1 1 d . . . . .
C7 C 0.34344(16) 0.21555(16) 0.4823(3) 0.0067(7) Uani 1 1 d . . . . .
C8 C 0.32603(16) 0.21242(16) 0.3821(3) 0.0072(7) Uani 1 1 d . . . . .
O1E O 0.46424(13) 0.11103(13) 0.3700(2) 0.0167(6) Uani 1 1 d D . . . .
O2E O 0.57133(16) 0.22233(16) 0.3223(3) 0.0320(9) Uani 1 1 d . . . . .
H2E H 0.568153 0.252844 0.322526 0.048 Uiso 1 1 calc R U . . .
C1E C 0.46974(19) 0.14870(19) 0.2891(3) 0.0191(9) Uani 1 1 d . . . . .
H1E1 H 0.457810 0.177472 0.311012 0.023 Uiso 1 1 calc R U . . .
H1E2 H 0.442687 0.124528 0.235290 0.023 Uiso 1 1 calc R U . . .
C2E C 0.5320(2) 0.1816(2) 0.2505(4) 0.0260(10) Uani 1 1 d . . . . .
H2E1 H 0.545092 0.153043 0.233076 0.031 Uiso 1 1 calc R U . . .
H2E2 H 0.533301 0.203426 0.189718 0.031 Uiso 1 1 calc R U . . .
O3E O 0.5411(15) 0.1482(15) 0.530(2) 0.035(3) Uani 0.5 1 d D U P A 1
H3E H 0.513148 0.116876 0.553887 0.052 Uiso 0.5 1 calc R U P A 1
O4E O 0.447(2) 0.140(3) 0.651(6) 0.019(2) Uani 0.5 1 d D U P A 1
H4E H 0.413544 0.122933 0.624454 0.029 Uiso 0.5 1 calc R U P A 1
C3E C 0.4865(8) 0.1924(12) 0.597(2) 0.030(3) Uani 0.5 1 d D U P A 1
H3E1 H 0.492090 0.227691 0.633803 0.036 Uiso 0.5 1 calc R U P A 1
H3E2 H 0.468754 0.191887 0.531960 0.036 Uiso 0.5 1 calc R U P A 1
C4E C 0.5462(9) 0.1963(9) 0.582(2) 0.038(4) Uani 0.5 1 d D U P A 1
H4E1 H 0.572709 0.233022 0.545054 0.046 Uiso 0.5 1 calc R U P A 1
H4E2 H 0.564400 0.198488 0.646994 0.046 Uiso 0.5 1 calc R U P A 1
O3E' O 0.5437(15) 0.1400(15) 0.512(2) 0.035(3) Uani 0.5 1 d D U P B 2
H3E' H 0.576638 0.147071 0.489312 0.052 Uiso 0.5 1 calc R U P B 2
O4E' O 0.453(2) 0.143(3) 0.652(6) 0.019(2) Uani 0.5 1 d D U P B 2
H4E' H 0.422838 0.124757 0.615492 0.029 Uiso 0.5 1 calc R U P B 2
C3E' C 0.5003(9) 0.1909(14) 0.597(3) 0.037(4) Uani 0.5 1 d D U P B 2
H3E3 H 0.513556 0.228523 0.633147 0.044 Uiso 0.5 1 calc R U P B 2
H3E4 H 0.485104 0.194340 0.531833 0.044 Uiso 0.5 1 calc R U P B 2
C4E' C 0.5524(9) 0.1820(8) 0.582(2) 0.038(4) Uani 0.5 1 d D U P B 2
H4E3 H 0.586940 0.220214 0.562071 0.045 Uiso 0.5 1 calc R U P B 2
H4E4 H 0.562120 0.170311 0.645830 0.045 Uiso 0.5 1 calc R U P B 2
O5E O 0.22502(14) 0.00815(14) 0.5118(2) 0.0184(6) Uani 1 1 d D U . . .
O6E O 0.1141(10) -0.0704(7) 0.5697(14) 0.146(6) Uani 0.5 1 d D U P C 1
H6E H 0.110614 -0.099877 0.600747 0.219 Uiso 0.5 1 calc R U P C 1
C5E C 0.1878(5) 0.0296(6) 0.5496(9) 0.0458(19) Uani 0.5 1 d D U P C 1
H5E1 H 0.162643 0.031651 0.496639 0.055 Uiso 0.5 1 calc R U P C 1
H5E2 H 0.211713 0.069398 0.579364 0.055 Uiso 0.5 1 calc R U P C 1
C6E C 0.1497(7) -0.0163(6) 0.6285(12) 0.084(4) Uani 0.5 1 d D U P C 1
H6E1 H 0.174791 -0.022048 0.677136 0.101 Uiso 0.5 1 calc R U P C 1
H6E2 H 0.124193 -0.004215 0.663780 0.101 Uiso 0.5 1 calc R U P C 1
O6E' O 0.1132(7) 0.0178(8) 0.5007(13) 0.121(6) Uani 0.5 1 d D U P C 2
H6E' H 0.093130 0.034599 0.507772 0.182 Uiso 0.5 1 calc R U P C 2
C5E' C 0.1681(4) -0.0181(5) 0.5650(9) 0.0458(19) Uani 0.5 1 d D . P C 2
H5E3 H 0.172108 -0.037141 0.625635 0.055 Uiso 0.5 1 calc R U P C 2
H5E4 H 0.137888 -0.049997 0.522962 0.055 Uiso 0.5 1 calc R U P C 2
C6E' C 0.1445(8) 0.0215(8) 0.5949(12) 0.084(4) Uani 0.5 1 d D U P C 2
H6E3 H 0.117081 0.005576 0.651804 0.101 Uiso 0.5 1 calc R U P C 2
H6E4 H 0.176513 0.062367 0.609402 0.101 Uiso 0.5 1 calc R U P C 2
H5E H 0.216(2) -0.001(3) 0.4523(18) 0.027(14) Uiso 1 1 d D . . . .
H1E H 0.4967(17) 0.133(2) 0.402(4) 0.043(19) Uiso 1 1 d D . . . .
O1W O 0.666667 0.333333 0.750(5) 0.348(13) Uani 0.4999 3 d S TU P . .

loop_
_atom_site_aniso_label
_atom_site_aniso_U_11
_atom_site_aniso_U_22
_atom_site_aniso_U_33
_atom_site_aniso_U_23
_atom_site_aniso_U_13
_atom_site_aniso_U_12
Co1 0.0063(3) 0.0070(3) 0.0023(3) -0.00018(17) 0.00008(17) 0.0038(2)
Co2 0.0077(3) 0.0060(3) 0.0020(3) 0.00013(17) 0.00010(17) 0.0034(2)
O1 0.0105(13) 0.0061(12) 0.0042(11) -0.0006(9) -0.0013(10) 0.0056(10)
O2 0.0119(13) 0.0064(12) 0.0029(12) 0.0021(9) 0.0011(10) 0.0062(11)
O3 0.0109(13) 0.0056(12) 0.0055(12) -0.0007(9) -0.0008(10) 0.0051(10)
O4 0.0170(14) 0.0117(13) 0.0029(12) -0.0024(10) -0.0019(10) 0.0097(12)
O5 0.0140(13) 0.0119(13) 0.0033(12) -0.0017(10) -0.0022(10) 0.0080(11)
O6 0.0103(13) 0.0073(12) 0.0043(12) 0.0015(9) 0.0008(10) 0.0052(10)
C1 0.0069(16) 0.0088(17) 0.0058(16) 0.0034(13) 0.0019(13) 0.0048(14)
C2 0.0079(17) 0.0058(16) 0.0056(16) 0.0039(13) 0.0018(13) 0.0033(14)
C3 0.0099(17) 0.0091(17) 0.0043(16) 0.0008(13) 0.0002(13) 0.0053(14)
C4 0.0088(17) 0.0084(17) 0.0038(16) -0.0005(13) 0.0025(13) 0.0047(14)
C5 0.0123(18) 0.0105(18) 0.0038(15) 0.0004(13) 0.0001(13) 0.0073(15)
C6 0.0047(16) 0.0080(17) 0.0073(16) 0.0022(13) 0.0005(12) 0.0034(14)
C7 0.0089(17) 0.0078(17) 0.0044(16) -0.0008(13) 0.0013(13) 0.0051(14)
C8 0.0102(17) 0.0060(16) 0.0046(16) 0.0017(13) 0.0008(13) 0.0035(14)
O1E 0.0136(15) 0.0139(15) 0.0148(14) 0.0047(11) 0.0044(11) 0.0009(12)
O2E 0.0213(18) 0.0182(17) 0.050(2) -0.0003(16) -0.0022(16) 0.0051(15)
C1E 0.020(2) 0.019(2) 0.017(2) 0.0031(16) 0.0023(16) 0.0087(18)
C2E 0.025(2) 0.023(2) 0.025(2) 0.0062(19) 0.0095(19) 0.008(2)
O3E 0.025(3) 0.064(8) 0.012(10) 0.003(5) 0.008(5) 0.019(4)
O4E 0.018(6) 0.016(5) 0.0170(18) 0.000(4) -0.006(6) 0.004(5)
C3E 0.012(7) 0.026(5) 0.038(6) -0.002(4) -0.003(6) -0.001(6)
C4E 0.022(5) 0.052(8) 0.036(6) -0.005(6) -0.003(5) 0.016(5)
O3E' 0.025(3) 0.064(8) 0.012(10) 0.003(5) 0.008(5) 0.019(4)
O4E' 0.018(6) 0.016(5) 0.0170(18) 0.000(4) -0.006(6) 0.004(5)
C3E' 0.025(8) 0.032(6) 0.043(6) 0.001(4) 0.005(8) 0.007(6)
C4E' 0.021(5) 0.041(8) 0.043(6) -0.004(6) -0.005(5) 0.010(5)
O5E 0.0202(15) 0.0261(17) 0.0132(15) -0.0032(12) -0.0083(12) 0.0147(14)
O6E 0.131(9) 0.105(6) 0.160(10) -0.009(7) 0.027(8) 0.028(6)
C5E 0.033(4) 0.068(5) 0.055(5) -0.020(4) -0.007(3) 0.039(4)
C6E 0.076(7) 0.089(7) 0.104(8) 0.004(5) 0.047(5) 0.053(6)
O6E' 0.085(10) 0.146(15) 0.129(13) 0.038(11) 0.009(10) 0.054(10)
C5E' 0.033(4) 0.068(5) 0.055(5) -0.020(4) -0.007(3) 0.039(4)
C6E' 0.076(7) 0.089(7) 0.104(8) 0.004(5) 0.047(5) 0.053(6)
O1W 0.346(12) 0.346(12) 0.350(17) 0.000 0.000 0.173(6)

loop_
_atom_type_symbol
_atom_type_description
_atom_type_scat_dispersion_real
_atom_type_scat_dispersion_imag
_atom_type_scat_source
C C -0.0020 0.0016 'International Tables Vol C Tables 4.2.6.8 and 6.1.1.4'
H H 0.0000 0.0000 'International Tables Vol C Tables 4.2.6.8 and 6.1.1.4'
O O -0.0041 0.0059 'International Tables Vol C Tables 4.2.6.8 and 6.1.1.4'
Co Co 0.2027 0.9509 'International Tables Vol C Tables 4.2.6.8 and 6.1.1.4'

loop_
_geom_angle_atom_site_label_1
_geom_angle_atom_site_label_2
_geom_angle_atom_site_label_3
_geom_angle
_geom_angle_site_symmetry_1
_geom_angle_site_symmetry_3
O6 Co1 O5 99.59(11) 18_545 6
O6 Co1 O2 165.45(11) 18_545 .
O5 Co1 O2 93.95(10) 6 .
O6 Co1 O1 82.33(11) 18_545 .
O5 Co1 O1 172.64(11) 6 .
O2 Co1 O1 83.59(10) . .
O6 Co1 O1E 92.86(11) 18_545 .
O5 Co1 O1E 88.99(12) 6 .
O2 Co1 O1E 92.68(11) . .
O1 Co1 O1E 98.04(11) . .
O6 Co1 O3 90.34(10) 18_545 11_556
O5 Co1 O3 93.14(10) 6 11_556
O2 Co1 O3 83.58(10) . 11_556
O1 Co1 O3 79.71(9) . 11_556
O1E Co1 O3 175.82(11) . 11_556
O6 Co2 O2 166.57(11) 11_556 .
O6 Co2 O4 96.38(11) 11_556 13_556
O2 Co2 O4 93.09(11) . 13_556
O6 Co2 O3 83.65(10) 11_556 11_556
O2 Co2 O3 86.22(10) . 11_556
O4 Co2 O3 175.90(10) 13_556 11_556
O6 Co2 O5E 94.28(12) 11_556 .
O2 Co2 O5E 94.64(11) . .
O4 Co2 O5E 93.38(11) 13_556 .
O3 Co2 O5E 90.70(11) 11_556 .
O6 Co2 O1 79.95(11) 11_556 6
O2 Co2 O1 89.83(10) . 6
O4 Co2 O1 94.70(10) 13_556 6
O3 Co2 O1 81.26(9) 11_556 6
O5E Co2 O1 170.54(11) . 6
C1 O1 Co1 128.1(2) . .
C1 O1 Co2 133.8(2) . 8_544
Co1 O1 Co2 92.69(11) . 8_544
C2 O2 Co2 122.2(2) . .
C2 O2 Co1 123.3(2) . .
Co2 O2 Co1 94.72(11) . .
C6 O3 Co2 126.7(2) . 12_556
C6 O3 Co1 136.2(2) . 12_556
Co2 O3 Co1 91.34(10) 12_556 12_556
C6 O4 Co2 122.5(2) . 13_556
C1 O5 Co1 124.5(2) . 8_544
C8 O6 Co2 123.6(2) . 12_556
C8 O6 Co1 123.4(2) . 17
Co2 O6 Co1 99.02(11) 12_556 17
O5 C1 O1 122.3(3) . .
O5 C1 C4 118.9(3) . .
O1 C1 C4 118.8(3) . .
O2 C2 C3 118.8(3) . .
O2 C2 C4 123.8(3) . .
C3 C2 C4 117.4(3) . .
C2 C3 C7 123.4(3) . .
C2 C3 H3A 118.3 . .
C7 C3 H3A 118.3 . .
C5 C4 C2 119.2(3) . .
C5 C4 C1 116.2(3) . .
C2 C4 C1 124.5(3) . .
C8 C5 C4 123.3(3) . .
C8 C5 H5A 118.3 . .
C4 C5 H5A 118.3 . .
O4 C6 O3 122.5(3) . .
O4 C6 C7 119.1(3) . .
O3 C6 C7 118.4(3) . .
C3 C7 C8 118.8(3) . .
C3 C7 C6 117.8(3) . .
C8 C7 C6 123.4(3) . .
O6 C8 C5 117.5(3) . .
O6 C8 C7 124.6(3) . .
C5 C8 C7 117.8(3) . .
C1E O1E Co1 129.8(3) . .
C1E O1E H1E 102(4) . .
Co1 O1E H1E 126(4) . .
C2E O2E H2E 109.5 . .
O1E C1E C2E 111.6(4) . .
O1E C1E H1E1 109.3 . .
C2E C1E H1E1 109.3 . .
O1E C1E H1E2 109.3 . .
C2E C1E H1E2 109.3 . .
H1E1 C1E H1E2 108.0 . .
O2E C2E C1E 111.0(4) . .
O2E C2E H2E1 109.4 . .
C1E C2E H2E1 109.4 . .
O2E C2E H2E2 109.4 . .
C1E C2E H2E2 109.4 . .
H2E1 C2E H2E2 108.0 . .
C4E O3E H3E 109.5 . .
C3E O4E H4E 109.5 . .
O4E C3E C4E 110.4(16) . .
O4E C3E H3E1 109.6 . .
C4E C3E H3E1 109.6 . .
O4E C3E H3E2 109.6 . .
C4E C3E H3E2 109.6 . .
H3E1 C3E H3E2 108.1 . .
O3E C4E C3E 112.2(12) . .
O3E C4E H4E1 109.2 . .
C3E C4E H4E1 109.2 . .
O3E C4E H4E2 109.2 . .
C3E C4E H4E2 109.2 . .
H4E1 C4E H4E2 107.9 . .
C4E' O3E' H3E' 109.5 . .
C3E' O4E' H4E' 109.5 . .
O4E' C3E' C4E' 112.7(16) . .
O4E' C3E' H3E3 109.0 . .
C4E' C3E' H3E3 109.0 . .
O4E' C3E' H3E4 109.0 . .
C4E' C3E' H3E4 109.0 . .
H3E3 C3E' H3E4 107.8 . .
O3E' C4E' C3E' 114.6(13) . .
O3E' C4E' H4E3 108.6 . .
C3E' C4E' H4E3 108.6 . .
O3E' C4E' H4E4 108.6 . .
C3E' C4E' H4E4 108.6 . .
H4E3 C4E' H4E4 107.6 . .
C5E O5E Co2 124.4(5) . .
C5E' O5E Co2 117.8(5) . .
C5E O5E H5E 107(4) . .
C5E' O5E H5E 105(4) . .
Co2 O5E H5E 128(4) . .
C6E O6E H6E 109.5 . .
O5E C5E C6E 104.0(9) . .
O5E C5E H5E1 110.9 . .
C6E C5E H5E1 110.9 . .
O5E C5E H5E2 110.9 . .
C6E C5E H5E2 110.9 . .
H5E1 C5E H5E2 109.0 . .
O6E C6E C5E 102.9(13) . .
O6E C6E H6E1 111.2 . .
C5E C6E H6E1 111.2 . .
O6E C6E H6E2 111.2 . .
C5E C6E H6E2 111.2 . .
H6E1 C6E H6E2 109.1 . .
C6E' O6E' H6E' 109.5 . .
O5E C5E' C6E' 118.4(10) . .
O5E C5E' H5E3 107.7 . .
C6E' C5E' H5E3 107.7 . .
O5E C5E' H5E4 107.7 . .
C6E' C5E' H5E4 107.7 . .
H5E3 C5E' H5E4 107.1 . .
O6E' C6E' C5E' 97.2(12) . .
O6E' C6E' H6E3 112.3 . .
C5E' C6E' H6E3 112.3 . .
O6E' C6E' H6E4 112.3 . .
C5E' C6E' H6E4 112.3 . .
H6E3 C6E' H6E4 109.9 . .

loop_
_geom_bond_atom_site_label_1
_geom_bond_atom_site_label_2
_geom_bond_distance
_geom_bond_site_symmetry_2
Co1 O6 2.019(3) 18_545
Co1 O5 2.050(3) 6
Co1 O2 2.061(3) .
Co1 O1 2.063(3) .
Co1 O1E 2.140(3) .
Co1 O3 2.162(3) 11_556
Co2 O6 2.009(3) 11_556
Co2 O2 2.053(3) .
Co2 O4 2.054(3) 13_556
Co2 O3 2.068(3) 11_556
Co2 O5E 2.122(3) .
Co2 O1 2.170(3) 6
O1 C1 1.278(4) .
O2 C2 1.359(4) .
O3 C6 1.283(4) .
O4 C6 1.254(5) .
O5 C1 1.263(4) .
O6 C8 1.354(4) .
C1 C4 1.490(5) .
C2 C3 1.390(5) .
C2 C4 1.425(5) .
C3 C7 1.406(5) .
C3 H3A 0.9500 .
C4 C5 1.394(5) .
C5 C8 1.393(5) .
C5 H5A 0.9500 .
C6 C7 1.496(5) .
C7 C8 1.418(5) .
O1E C1E 1.428(5) .
O1E H1E 0.86(2) .
O2E C2E 1.425(6) .
O2E H2E 0.8400 .
C1E C2E 1.501(6) .
C1E H1E1 0.9900 .
C1E H1E2 0.9900 .
C2E H2E1 0.9900 .
C2E H2E2 0.9900 .
O3E C4E 1.381(14) .
O3E H3E 0.8400 .
O4E C3E 1.441(15) .
O4E H4E 0.8400 .
C3E C4E 1.523(14) .
C3E H3E1 0.9900 .
C3E H3E2 0.9900 .
C4E H4E1 0.9900 .
C4E H4E2 0.9900 .
O3E' C4E' 1.377(14) .
O3E' H3E' 0.8400 .
O4E' C3E' 1.453(13) .
O4E' H4E' 0.8400 .
C3E' C4E' 1.501(15) .
C3E' H3E3 0.9900 .
C3E' H3E4 0.9900 .
C4E' H4E3 0.9900 .
C4E' H4E4 0.9900 .
O5E C5E 1.436(8) .
O5E C5E' 1.473(8) .
O5E H5E 0.84(2) .
O6E C6E 1.475(10) .
O6E H6E 0.8400 .
C5E C6E 1.537(10) .
C5E H5E1 0.9900 .
C5E H5E2 0.9900 .
C6E H6E1 0.9900 .
C6E H6E2 0.9900 .
O6E' C6E' 1.489(10) .
O6E' H6E' 0.8400 .
C5E' C6E' 1.499(9) .
C5E' H5E3 0.9900 .
C5E' H5E4 0.9900 .
C6E' H6E3 0.9900 .
C6E' H6E4 0.9900 .
